data_4062887
_journal_name_full Organometallics
_journal_paper_doi 10.1021/om049739y
_journal_year 2004
_chemical_formula_sum 'C24 H10 Fe3 Mo O11'
_chemical_formula_weight 737.81
_space_group_IT_number 14
_symmetry_cell_setting monoclinic
_symmetry_space_group_name_Hall '-P 2ybc'
_symmetry_space_group_name_H-M 'P 1 21/c 1'
_cell_angle_alpha 90.000
_cell_angle_beta 90.984(6)
_cell_angle_gamma 90.000
_cell_formula_units_Z 4
_cell_length_a 14.1570(11)
_cell_length_b 9.4960(6)
_cell_length_c 19.2440(14)
_cell_measurement_temperature 293(2)
_cell_volume 2586.7(3)
_diffrn_ambient_temperature 293(2)
_exptl_crystal_density_diffrn 1.895
_cod_depositor_comments
;
The following automatic conversions were performed:
'_symmetry_cell_setting' value 'Monoclinic' changed to 'monoclinic'
according to '/home/saulius/struct/CIF-dictionaries/cif_core.dic'
dictionary named 'cif_core.dic' version 2.4.1 from 2010-06-29.

Automatic conversion script
Id: cif_fix_enum 1527 2010-12-29 10:47:43Z saulius 
;
_cod_original_sg_symbol_H-M 'P 21/c'
_cod_database_code 4062887

loop_
_symmetry_equiv_pos_as_xyz
'x, y, z'
'-x, y+1/2, -z+1/2'
'-x, -y, -z'
'x, -y-1/2, z-1/2'

loop_
_atom_site_label
_atom_site_type_symbol
_atom_site_fract_x
_atom_site_fract_y
_atom_site_fract_z
_atom_site_U_iso_or_equiv
_atom_site_adp_type
_atom_site_occupancy
_atom_site_calc_flag
_atom_site_refinement_flags
_atom_site_disorder_assembly
_atom_site_disorder_group
Mo Mo 0.28415(3) 0.63438(4) 0.054072(19) 0.03864(16) Uani 1 d . . .
Fe1 Fe 0.20319(5) 0.91536(7) 0.05341(3) 0.0420(2) Uani 1 d . . .
Fe2 Fe 0.34815(4) 0.85727(7) 0.13206(3) 0.0391(2) Uani 1 d . . .
Fe3 Fe 0.31084(5) 0.61198(7) 0.19749(3) 0.0407(2) Uani 1 d . . .
C12 C 0.2211(5) 0.4109(6) 0.0318(3) 0.0664(16) Uani 1 d . . .
H12 H 0.2124 0.3467 0.0676 0.080 Uiso 1 calc R . .
C13 C 0.3034(5) 0.4242(6) -0.0083(3) 0.0679(17) Uani 1 d . . .
C14 C 0.2870(5) 0.5328(7) -0.0562(3) 0.0652(16) Uani 1 d . . .
C15 C 0.1952(5) 0.5862(6) -0.0465(3) 0.0634(16) Uani 1 d . . .
C16 C 0.1549(5) 0.5103(7) 0.0087(3) 0.0646(16) Uani 1 d . . .
C17 C 0.2179(3) 0.7856(4) 0.1249(2) 0.0335(9) Uani 1 d . . .
C18 C 0.1890(3) 0.6627(5) 0.1533(2) 0.0349(9) Uani 1 d . . .
C19 C 0.0901(3) 0.6140(5) 0.1649(2) 0.0409(10) Uani 1 d . . .
C20 C 0.0175(4) 0.7110(7) 0.1649(3) 0.0559(13) Uani 1 d . . .
C21 C -0.0744(4) 0.6679(8) 0.1778(4) 0.0752(19) Uani 1 d . . .
H21 H -0.1231 0.7337 0.1785 0.090 Uiso 1 calc R . .
C22 C -0.0932(5) 0.5283(10) 0.1895(3) 0.082(2) Uani 1 d . . .
C23 C -0.0221(5) 0.4291(8) 0.1885(3) 0.0739(19) Uani 1 d . . .
C24 C 0.0687(4) 0.4717(6) 0.1761(3) 0.0559(13) Uani 1 d . . .
C1 C 0.4068(4) 0.5637(6) 0.0946(3) 0.0611(14) Uani 1 d . . .
C2 C 0.3674(4) 0.7756(6) 0.0078(3) 0.0613(14) Uani 1 d . . .
C3 C 0.3537(4) 1.0288(6) 0.0942(3) 0.0545(13) Uani 1 d . . .
C4 C 0.1469(4) 1.0519(5) 0.1006(3) 0.0508(12) Uani 1 d . . .
C5 C 0.2343(4) 1.0172(6) -0.0248(3) 0.0602(14) Uani 1 d . . .
C6 C 0.0940(5) 0.8495(6) 0.0184(3) 0.0602(14) Uani 1 d . . .
C7 C 0.4758(4) 0.8457(6) 0.1335(3) 0.0582(14) Uani 1 d . . .
C8 C 0.3361(3) 0.9202(6) 0.2183(3) 0.0495(12) Uani 1 d . . .
C9 C 0.3006(4) 0.4253(6) 0.2088(3) 0.0581(14) Uani 1 d . . .
C10 C 0.4290(4) 0.6268(6) 0.2353(3) 0.0591(14) Uani 1 d . . .
C11 C 0.2526(4) 0.6512(6) 0.2768(3) 0.0511(12) Uani 1 d . . .
O1 O 0.4817(3) 0.5162(5) 0.0984(2) 0.0839(14) Uani 1 d . . .
O2 O 0.4162(4) 0.8297(5) -0.0314(3) 0.0865(15) Uani 1 d . . .
O3 O 0.3736(3) 1.1439(4) 0.0797(3) 0.0762(13) Uani 1 d . . .
O4 O 0.1092(4) 1.1327(4) 0.1337(3) 0.0796(13) Uani 1 d . . .
O5 O 0.2484(4) 1.0830(5) -0.0728(2) 0.0951(16) Uani 1 d . . .
O6 O 0.0231(3) 0.8126(5) -0.0036(3) 0.0898(15) Uani 1 d . . .
O7 O 0.5561(3) 0.8433(6) 0.1342(3) 0.0981(17) Uani 1 d . . .
O8 O 0.3299(3) 0.9658(5) 0.2735(2) 0.0721(12) Uani 1 d . . .
O9 O 0.2948(4) 0.3073(5) 0.2168(3) 0.0896(15) Uani 1 d . . .
O10 O 0.5003(3) 0.6382(5) 0.2640(3) 0.0916(16) Uani 1 d . . .
O11 O 0.2135(4) 0.6742(5) 0.3259(2) 0.0827(14) Uani 1 d . . .
H15 H 0.160(6) 0.642(8) -0.090(4) 0.12(3) Uiso 1 d . . .
H14 H 0.322(5) 0.586(8) -0.093(4) 0.10(2) Uiso 1 d . . .
H20 H 0.033(4) 0.798(6) 0.150(3) 0.048(14) Uiso 1 d . . .
H22 H -0.153(5) 0.485(7) 0.203(3) 0.071(18) Uiso 1 d . . .
H24 H 0.120(6) 0.404(9) 0.179(4) 0.12(3) Uiso 1 d . . .
H23 H -0.047(5) 0.340(8) 0.202(4) 0.10(2) Uiso 1 d . . .
H13 H 0.355(5) 0.358(7) 0.007(3) 0.08(2) Uiso 1 d . . .
H16 H 0.096(4) 0.526(7) 0.024(3) 0.066(19) Uiso 1 d . . .

loop_
_atom_site_aniso_label
_atom_site_aniso_U_11
_atom_site_aniso_U_22
_atom_site_aniso_U_33
_atom_site_aniso_U_23
_atom_site_aniso_U_13
_atom_site_aniso_U_12
Mo 0.0502(3) 0.0316(2) 0.0342(2) -0.00132(15) 0.00486(17) 0.00265(16)
Fe1 0.0509(4) 0.0310(3) 0.0439(4) 0.0053(3) -0.0037(3) 0.0020(3)
Fe2 0.0374(4) 0.0358(4) 0.0442(4) -0.0016(3) 0.0019(3) -0.0015(3)
Fe3 0.0461(4) 0.0378(4) 0.0382(4) 0.0034(3) -0.0019(3) 0.0082(3)
C12 0.106(5) 0.034(3) 0.058(3) -0.005(2) 0.001(3) -0.021(3)
C13 0.106(5) 0.044(3) 0.054(3) -0.018(3) 0.004(3) 0.010(3)
C14 0.089(5) 0.062(4) 0.046(3) -0.014(3) 0.015(3) -0.003(3)
C15 0.095(5) 0.055(3) 0.040(3) -0.005(2) -0.011(3) -0.005(3)
C16 0.080(4) 0.058(4) 0.055(3) -0.018(3) 0.002(3) -0.021(3)
C17 0.037(2) 0.032(2) 0.032(2) -0.0024(17) 0.0012(17) 0.0056(18)
C18 0.035(2) 0.035(2) 0.035(2) 0.0007(17) 0.0018(17) 0.0032(17)
C19 0.043(2) 0.048(3) 0.032(2) -0.0012(19) 0.0057(18) -0.006(2)
C20 0.045(3) 0.058(3) 0.065(3) -0.008(3) 0.006(2) 0.000(3)
C21 0.046(3) 0.099(5) 0.081(4) -0.027(4) 0.007(3) 0.008(3)
C22 0.067(4) 0.118(6) 0.061(4) -0.019(4) 0.014(3) -0.047(5)
C23 0.073(4) 0.082(5) 0.067(4) 0.007(3) 0.004(3) -0.036(4)
C24 0.064(3) 0.050(3) 0.054(3) 0.008(2) 0.001(3) -0.015(3)
C1 0.060(3) 0.058(3) 0.066(4) -0.006(3) 0.004(3) 0.015(3)
C2 0.070(4) 0.052(3) 0.062(3) 0.002(3) 0.023(3) -0.003(3)
C3 0.058(3) 0.047(3) 0.058(3) -0.003(2) 0.002(2) -0.005(2)
C4 0.058(3) 0.039(3) 0.054(3) 0.008(2) -0.004(2) 0.002(2)
C5 0.081(4) 0.049(3) 0.051(3) 0.005(3) -0.001(3) 0.000(3)
C6 0.070(4) 0.048(3) 0.062(3) 0.003(3) -0.015(3) 0.010(3)
C7 0.047(3) 0.059(3) 0.069(4) 0.000(3) 0.005(3) -0.001(2)
C8 0.038(2) 0.051(3) 0.059(3) -0.001(3) 0.001(2) -0.008(2)
C9 0.071(4) 0.048(3) 0.055(3) 0.004(2) -0.003(3) 0.014(3)
C10 0.053(3) 0.057(3) 0.067(4) 0.002(3) 0.000(3) 0.014(3)
C11 0.061(3) 0.051(3) 0.041(3) 0.003(2) -0.004(2) 0.008(2)
O1 0.067(3) 0.097(4) 0.088(3) -0.014(3) 0.007(2) 0.037(3)
O2 0.105(4) 0.074(3) 0.082(3) 0.000(2) 0.045(3) -0.020(3)
O3 0.078(3) 0.046(2) 0.105(4) 0.012(2) -0.002(3) -0.018(2)
O4 0.099(3) 0.054(3) 0.085(3) -0.011(2) 0.004(3) 0.022(2)
O5 0.142(5) 0.080(3) 0.064(3) 0.032(3) 0.013(3) -0.012(3)
O6 0.072(3) 0.090(3) 0.105(4) -0.007(3) -0.044(3) -0.006(3)
O7 0.045(3) 0.117(4) 0.132(5) 0.005(3) 0.009(3) 0.000(3)
O8 0.081(3) 0.083(3) 0.053(2) -0.022(2) 0.015(2) -0.013(2)
O9 0.112(4) 0.041(2) 0.116(4) 0.015(2) -0.010(3) 0.013(2)
O10 0.056(3) 0.105(4) 0.112(4) 0.013(3) -0.036(3) 0.010(2)
O11 0.112(4) 0.088(3) 0.049(2) -0.004(2) 0.023(2) 0.022(3)

loop_
_geom_bond_atom_site_label_1
_geom_bond_atom_site_label_2
_geom_bond_distance
_geom_bond_site_symmetry_2
_geom_bond_publ_flag
Mo C1 2.007(6) . ?
Mo C2 2.004(6) . ?
Mo C17 2.201(4) . ?
Mo C14 2.332(5) . ?
Mo C16 2.333(6) . ?
Mo C12 2.339(5) . ?
Mo C15 2.336(5) . ?
Mo C13 2.347(5) . ?
Mo C18 2.371(4) . ?
Mo Fe2 2.7398(8) . ?
Mo Fe3 2.7875(8) . ?
Mo Fe1 2.9038(8) . ?
Fe1 C4 1.779(6) . ?
Fe1 C6 1.788(6) . ?
Fe1 C5 1.848(6) . ?
Fe1 C17 1.857(4) . ?
Fe1 C3 2.501(5) . ?
Fe1 Fe2 2.5884(9) . ?
Fe2 C8 1.776(6) . ?
Fe2 C3 1.787(6) . ?
Fe2 C7 1.811(6) . ?
Fe2 C17 1.968(4) . ?
Fe2 Fe3 2.7042(9) . ?
Fe3 C11 1.787(5) . ?
Fe3 C9 1.792(6) . ?
Fe3 C10 1.818(6) . ?
Fe3 C18 1.970(4) . ?
Fe3 C1 2.463(6) . ?
C12 C16 1.396(10) . ?
C12 C13 1.414(9) . ?
C12 H12 0.9300 . ?
C13 C14 1.401(9) . ?
C13 H13 1.01(7) . ?
C14 C15 1.411(9) . ?
C14 H14 1.01(7) . ?
C15 C16 1.413(9) . ?
C15 H15 1.10(8) . ?
C16 H16 0.90(6) . ?
C17 C18 1.354(6) . ?
C18 C19 1.495(6) . ?
C19 C20 1.381(8) . ?
C19 C24 1.402(7) . ?
C20 C21 1.390(8) . ?
C20 H20 0.90(6) . ?
C21 C22 1.372(11) . ?
C21 H21 0.9300 . ?
C22 C23 1.378(11) . ?
C22 H22 0.98(6) . ?
C23 C24 1.373(8) . ?
C23 H23 0.95(8) . ?
C24 H24 0.96(8) . ?
C1 O1 1.153(7) . ?
C2 O2 1.153(6) . ?
C3 O3 1.163(6) . ?
C4 O4 1.137(6) . ?
C5 O5 1.136(7) . ?
C6 O6 1.138(7) . ?
C7 O7 1.137(7) . ?
C8 O8 1.152(6) . ?
C9 O9 1.135(7) . ?
C10 O10 1.147(7) . ?
C11 O11 1.124(6) . ?
